data_2212414
loop_
_publ_author_name
'Shao-Ming Ying'
'Xin-Fa Li'
'Wen-Tong Chen'
'Dong-Sheng Liu'
'Jiu-Hui Liu'

_publ_section_title
;
 Bis(\m-2-carboxylatoethylphosphonato)bis[aqua(2,2'-bipyridine)zinc(II)]
;
_journal_coeditor_code WW2077
_journal_issue 2
_journal_name_full 'Acta Crystallographica Section E'
_journal_page_first m555
_journal_page_last m557
_journal_paper_doi 10.1107/S1600536807002206
_journal_volume 63
_journal_year 2007
_chemical_formula_iupac '[Zn2 (C3 H5 O5 P)2 (C10 H8 N2)2 (H2 O)2]'
_chemical_formula_moiety 'C26 H30 N4 O12 P2 Zn2'
_chemical_formula_sum 'C26 H30 N4 O12 P2 Zn2'
_chemical_formula_weight 783.22
_chemical_name_systematic
;
Bis(\m-2-carboxylatoethylphosphonato)bis[aqua(2,2'-bipyridine)zinc(II)]
;
_space_group_IT_number 61
_symmetry_cell_setting orthorhombic
_symmetry_space_group_name_Hall '-P 2ac 2ab'
_symmetry_space_group_name_H-M 'P b c a'
_atom_sites_solution_hydrogens geom
_atom_sites_solution_primary direct
_atom_sites_solution_secondary difmap
_audit_creation_method SHELXL-97
_cell_angle_alpha 90.00
_cell_angle_beta 90.00
_cell_angle_gamma 90.00
_cell_formula_units_Z 4
_cell_length_a 8.6344(3)
_cell_length_b 17.7484(6)
_cell_length_c 20.5928(7)
_cell_measurement_reflns_used 9646
_cell_measurement_temperature 293(2)
_cell_measurement_theta_max 28.16
_cell_measurement_theta_min 2.50
_cell_volume 3155.78(19)
_computing_cell_refinement 'SAINT  (Bruker, 2004)'
_computing_data_collection 'SMART  (Bruker, 2004)'
_computing_data_reduction SAINT
_computing_molecular_graphics 'SHELXTL (Sheldrick, 1997b)'
_computing_publication_material SHELXTL
_computing_structure_refinement 'SHELXL97 (Sheldrick, 1997a)'
_computing_structure_solution 'SHELXS97 (Sheldrick, 1997a)'
_diffrn_ambient_temperature 293(2)
_diffrn_measured_fraction_theta_full 0.994
_diffrn_measured_fraction_theta_max 0.994
_diffrn_measurement_device_type 'Bruker SMART CCD area-detector'
_diffrn_measurement_method \w
_diffrn_radiation_monochromator graphite
_diffrn_radiation_source 'fine-focus sealed tube'
_diffrn_radiation_type MoK\a
_diffrn_radiation_wavelength 0.71073
_diffrn_reflns_av_R_equivalents 0.0582
_diffrn_reflns_av_sigmaI/netI 0.0461
_diffrn_reflns_limit_h_max 11
_diffrn_reflns_limit_h_min -11
_diffrn_reflns_limit_k_max 23
_diffrn_reflns_limit_k_min -23
_diffrn_reflns_limit_l_max 27
_diffrn_reflns_limit_l_min -26
_diffrn_reflns_number 22393
_diffrn_reflns_theta_full 28.28
_diffrn_reflns_theta_max 28.28
_diffrn_reflns_theta_min 1.98
_diffrn_standards_decay_% <1.0
_diffrn_standards_number 0
_exptl_absorpt_coefficient_mu 1.689
_exptl_absorpt_correction_T_max 0.7014
_exptl_absorpt_correction_T_min 0.5738
_exptl_absorpt_correction_type multi-scan
_exptl_absorpt_process_details '(North <i>et al.</i>,  1968)'
_exptl_crystal_colour colourless
_exptl_crystal_density_diffrn 1.648
_exptl_crystal_density_method 'not measured'
_exptl_crystal_description block
_exptl_crystal_F_000 1600
_exptl_crystal_size_max 0.37
_exptl_crystal_size_mid 0.28
_exptl_crystal_size_min 0.23
_refine_diff_density_max 0.346
_refine_diff_density_min -0.298
_refine_ls_extinction_method none
_refine_ls_goodness_of_fit_ref 0.854
_refine_ls_hydrogen_treatment mixed
_refine_ls_matrix_type full
_refine_ls_number_parameters 216
_refine_ls_number_reflns 3885
_refine_ls_number_restraints 1
_refine_ls_restrained_S_all 0.854
_refine_ls_R_factor_all 0.0398
_refine_ls_R_factor_gt 0.0257
_refine_ls_shift/su_max 0.005
_refine_ls_shift/su_mean 0.000
_refine_ls_structure_factor_coef Fsqd
_refine_ls_weighting_details 'calc w=1/[\s^2^(Fo^2^)+(0.0337P)^2^] where P=(Fo^2^+2Fc^2^)/3'
_refine_ls_weighting_scheme calc
_refine_ls_wR_factor_gt 0.0618
_refine_ls_wR_factor_ref 0.0634
_reflns_number_gt 2606
_reflns_number_total 3885
_reflns_threshold_expression I>2\s(I)
_cod_data_source_file ww2077.cif
_cod_data_source_block I
_cod_database_code 2212414
_cod_database_fobs_code 2212414

loop_
_symmetry_equiv_pos_as_xyz
'x, y, z'
'-x+1/2, -y, z+1/2'
'-x, y+1/2, -z+1/2'
'x+1/2, -y+1/2, -z'
'-x, -y, -z'
'x-1/2, y, -z-1/2'
'x, -y-1/2, z-1/2'
'-x-1/2, y-1/2, z'

loop_
_atom_site_type_symbol
_atom_site_label
_atom_site_fract_x
_atom_site_fract_y
_atom_site_fract_z
_atom_site_U_iso_or_equiv
_atom_site_adp_type
_atom_site_calc_flag
_atom_site_refinement_flags
_atom_site_occupancy
Zn Zn1 0.33192(2) 0.073845(11) 0.407552(10) 0.02870(7) Uani d . 1
P P1 0.15754(5) 0.19708(3) 0.50573(2) 0.02872(12) Uani d . 1
N N1 0.44716(18) -0.00832(9) 0.34453(7) 0.0365(4) Uani d . 1
N N2 0.30047(18) 0.11689(9) 0.31204(8) 0.0356(4) Uani d . 1
O O6 0.54485(16) 0.10712(8) 0.43925(7) 0.0368(3) Uani d D 1
H H612 0.560(3) 0.1500(11) 0.4574(11) 0.068(8) Uiso d D 1
H H611 0.593(3) 0.0763(12) 0.4638(12) 0.083(9) Uiso d D 1
O O1 0.22069(14) 0.16204(7) 0.44525(6) 0.0344(3) Uani d . 1
O O2 0.28972(15) 0.21944(7) 0.55428(6) 0.0405(3) Uani d . 1
H H22 0.3719 0.2230 0.5345 0.061 Uiso calc R 1
O O3 0.05818(14) 0.26516(7) 0.49305(7) 0.0410(3) Uani d . 1
O O4 0.12051(17) -0.00250(7) 0.40683(6) 0.0404(3) Uani d . 1
O O5 0.29970(14) -0.01181(7) 0.48112(6) 0.0352(3) Uani d . 1
C C1 0.5215(3) -0.06994(12) 0.36396(11) 0.0522(6) Uani d . 1
H H1 0.5248 -0.0803 0.4082 0.063 Uiso calc R 1
C C2 0.5937(3) -0.11909(14) 0.32230(12) 0.0659(7) Uani d . 1
H H2 0.6438 -0.1618 0.3378 0.079 Uiso calc R 1
C C3 0.5897(3) -0.10344(15) 0.25734(12) 0.0661(7) Uani d . 1
H H3 0.6387 -0.1353 0.2280 0.079 Uiso calc R 1
C C4 0.5129(3) -0.04030(14) 0.23556(10) 0.0530(6) Uani d . 1
H H4 0.5081 -0.0293 0.1914 0.064 Uiso calc R 1
C C5 0.4425(2) 0.00683(11) 0.28094(9) 0.0362(5) Uani d . 1
C C6 0.3586(2) 0.07626(11) 0.26275(9) 0.0377(5) Uani d . 1
C C7 0.3388(3) 0.09902(14) 0.19878(10) 0.0554(6) Uani d . 1
H H7 0.3798 0.0706 0.1650 0.067 Uiso calc R 1
C C8 0.2580(3) 0.16388(14) 0.18597(12) 0.0647(7) Uani d . 1
H H8 0.2441 0.1798 0.1433 0.078 Uiso calc R 1
C C9 0.1981(3) 0.20507(14) 0.23621(13) 0.0601(7) Uani d . 1
H H9 0.1427 0.2490 0.2282 0.072 Uiso calc R 1
C C10 0.2215(3) 0.18012(12) 0.29927(11) 0.0493(6) Uani d . 1
H H10 0.1812 0.2080 0.3336 0.059 Uiso calc R 1
C C11 0.1753(2) -0.03484(10) 0.45536(9) 0.0300(4) Uani d . 1
C C12 0.0954(2) -0.10237(11) 0.48489(10) 0.0358(5) Uani d . 1
H H122 0.0670 -0.0902 0.5292 0.043 Uiso calc R 1
H H121 0.1686 -0.1438 0.4865 0.043 Uiso calc R 1
C C13 0.0486(2) 0.12878(10) 0.55074(9) 0.0373(5) Uani d . 1
H H131 0.1142 0.0856 0.5597 0.045 Uiso calc R 1
H H132 0.0183 0.1505 0.5920 0.045 Uiso calc R 1

loop_
_atom_site_aniso_label
_atom_site_aniso_U_11
_atom_site_aniso_U_22
_atom_site_aniso_U_33
_atom_site_aniso_U_12
_atom_site_aniso_U_13
_atom_site_aniso_U_23
Zn1 0.03192(13) 0.02728(12) 0.02691(12) -0.00055(9) 0.00104(10) 0.00088(9)
P1 0.0230(2) 0.0266(2) 0.0365(3) -0.0010(2) 0.0011(2) -0.0027(2)
N1 0.0407(10) 0.0403(9) 0.0285(9) 0.0018(8) 0.0018(8) -0.0003(7)
N2 0.0375(10) 0.0355(9) 0.0338(9) -0.0049(7) -0.0013(8) 0.0078(7)
O6 0.0334(8) 0.0329(8) 0.0442(9) -0.0012(7) -0.0055(7) -0.0025(7)
O1 0.0355(7) 0.0321(7) 0.0355(8) 0.0062(6) 0.0025(6) -0.0030(6)
O2 0.0300(7) 0.0520(9) 0.0395(8) -0.0093(6) -0.0013(6) -0.0064(7)
O3 0.0291(7) 0.0285(7) 0.0655(10) 0.0047(6) -0.0017(7) -0.0060(7)
O4 0.0451(9) 0.0383(8) 0.0378(8) -0.0060(6) -0.0046(7) 0.0084(6)
O5 0.0313(8) 0.0326(7) 0.0416(8) -0.0058(6) -0.0023(6) 0.0014(6)
C1 0.0664(16) 0.0536(14) 0.0366(12) 0.0170(12) 0.0034(11) -0.0008(10)
C2 0.0793(19) 0.0637(17) 0.0548(17) 0.0311(15) 0.0073(14) -0.0061(13)
C3 0.0749(18) 0.0698(16) 0.0535(17) 0.0161(15) 0.0152(15) -0.0180(13)
C4 0.0598(15) 0.0669(15) 0.0323(12) -0.0043(13) 0.0088(11) -0.0085(11)
C5 0.0359(11) 0.0427(11) 0.0300(11) -0.0111(9) 0.0049(9) -0.0027(9)
C6 0.0397(11) 0.0458(12) 0.0276(10) -0.0156(10) -0.0023(9) 0.0037(9)
C7 0.0788(18) 0.0575(14) 0.0300(12) -0.0171(13) -0.0033(12) 0.0078(10)
C8 0.085(2) 0.0683(18) 0.0412(15) -0.0194(15) -0.0207(14) 0.0204(13)
C9 0.0671(17) 0.0512(14) 0.0620(17) -0.0038(12) -0.0169(14) 0.0259(12)
C10 0.0532(14) 0.0448(13) 0.0499(14) -0.0029(11) -0.0041(11) 0.0121(10)
C11 0.0321(10) 0.0241(9) 0.0339(11) 0.0002(8) 0.0058(9) -0.0031(8)
C12 0.0298(10) 0.0356(11) 0.0420(12) -0.0046(9) -0.0010(9) 0.0065(9)
C13 0.0370(11) 0.0370(11) 0.0379(12) -0.0093(8) 0.0016(9) -0.0010(9)

loop_
_atom_type_symbol
_atom_type_description
_atom_type_scat_dispersion_real
_atom_type_scat_dispersion_imag
_atom_type_scat_source
C C 0.0033 0.0016 'International Tables Vol C Tables 4.2.6.8 and 6.1.1.4'
H H 0.0000 0.0000 'International Tables Vol C Tables 4.2.6.8 and 6.1.1.4'
N N 0.0061 0.0033 'International Tables Vol C Tables 4.2.6.8 and 6.1.1.4'
O O 0.0106 0.0060 'International Tables Vol C Tables 4.2.6.8 and 6.1.1.4'
P P 0.1023 0.0942 'International Tables Vol C Tables 4.2.6.8 and 6.1.1.4'
Zn Zn 0.2839 1.4301 'International Tables Vol C Tables 4.2.6.8 and 6.1.1.4'

loop_
_geom_angle_atom_site_label_1
_geom_angle_atom_site_label_2
_geom_angle_atom_site_label_3
_geom_angle_site_symmetry_1
_geom_angle_site_symmetry_3
_geom_angle
_geom_angle_publ_flag
O1 Zn1 O6 . . 94.72(5) y
O1 Zn1 N2 . . 90.95(6) y
O6 Zn1 N2 . . 107.89(6) y
O1 Zn1 O5 . . 102.53(5) y
O6 Zn1 O5 . . 95.47(5) y
N2 Zn1 O5 . . 152.01(5) y
O1 Zn1 N1 . . 166.38(6) y
O6 Zn1 N1 . . 88.45(6) y
N2 Zn1 N1 . . 75.49(6) y
O5 Zn1 N1 . . 90.31(5) y
O1 Zn1 O4 . . 94.80(5) y
O6 Zn1 O4 . . 154.03(6) y
N2 Zn1 O4 . . 96.05(5) y
O5 Zn1 O4 . . 58.85(5) y
N1 Zn1 O4 . . 87.94(5) y
O1 P1 O3 . . 113.41(8) ?
O1 P1 O2 . . 111.77(8) ?
O3 P1 O2 . . 108.80(8) ?
O1 P1 C13 . . 109.93(8) ?
O3 P1 C13 . . 109.49(9) ?
O2 P1 C13 . . 102.90(8) ?
C1 N1 C5 . . 118.32(17) ?
C1 N1 Zn1 . . 126.05(13) ?
C5 N1 Zn1 . . 115.63(13) ?
C10 N2 C6 . . 119.47(18) ?
C10 N2 Zn1 . . 123.19(15) ?
C6 N2 Zn1 . . 117.29(13) ?
Zn1 O6 H612 . . 122.4(16) ?
Zn1 O6 H611 . . 116.4(18) ?
H612 O6 H611 . . 104(2) ?
P1 O1 Zn1 . . 145.75(8) ?
P1 O2 H22 . . 109.5 ?
C11 O4 Zn1 . . 87.97(11) ?
C11 O5 Zn1 . . 92.43(11) ?
N1 C1 C2 . . 123.6(2) ?
N1 C1 H1 . . 118.2 ?
C2 C1 H1 . . 118.2 ?
C3 C2 C1 . . 118.1(2) ?
C3 C2 H2 . . 120.9 ?
C1 C2 H2 . . 120.9 ?
C2 C3 C4 . . 119.7(2) ?
C2 C3 H3 . . 120.1 ?
C4 C3 H3 . . 120.1 ?
C3 C4 C5 . . 118.7(2) ?
C3 C4 H4 . . 120.7 ?
C5 C4 H4 . . 120.7 ?
N1 C5 C4 . . 121.52(19) ?
N1 C5 C6 . . 115.50(17) ?
C4 C5 C6 . . 122.98(19) ?
N2 C6 C7 . . 121.0(2) ?
N2 C6 C5 . . 116.07(16) ?
C7 C6 C5 . . 122.9(2) ?
C8 C7 C6 . . 119.3(2) ?
C8 C7 H7 . . 120.4 ?
C6 C7 H7 . . 120.4 ?
C9 C8 C7 . . 119.7(2) ?
C9 C8 H8 . . 120.2 ?
C7 C8 H8 . . 120.2 ?
C8 C9 C10 . . 118.8(2) ?
C8 C9 H9 . . 120.6 ?
C10 C9 H9 . . 120.6 ?
N2 C10 C9 . . 121.7(2) ?
N2 C10 H10 . . 119.1 ?
C9 C10 H10 . . 119.1 ?
O4 C11 O5 . . 120.64(17) ?
O4 C11 C12 . . 121.00(17) ?
O5 C11 C12 . . 118.36(17) ?
C11 C12 C13 . 5_556 115.12(16) ?
C11 C12 H122 . . 108.5 ?
C13 C12 H122 5_556 . 108.5 ?
C11 C12 H121 . . 108.5 ?
C13 C12 H121 5_556 . 108.5 ?
H122 C12 H121 . . 107.5 ?
C12 C13 P1 5_556 . 112.87(14) ?
C12 C13 H131 5_556 . 109.0 ?
P1 C13 H131 . . 109.0 ?
C12 C13 H132 5_556 . 109.0 ?
P1 C13 H132 . . 109.0 ?
H131 C13 H132 . . 107.8 ?

loop_
_geom_bond_atom_site_label_1
_geom_bond_atom_site_label_2
_geom_bond_site_symmetry_2
_geom_bond_distance
_geom_bond_publ_flag
Zn1 O1 . 1.9939(12) y
Zn1 O6 . 2.0384(14) y
Zn1 N2 . 2.1274(15) y
Zn1 O5 . 2.1643(13) y
Zn1 N1 . 2.1911(15) y
Zn1 O4 . 2.2734(14) y
P1 O1 . 1.4950(13) y
P1 O3 . 1.5048(13) y
P1 O2 . 1.5682(13) y
P1 C13 . 1.7923(18) ?
N1 C1 . 1.330(2) ?
N1 C5 . 1.337(2) ?
N2 C10 . 1.339(2) ?
N2 C6 . 1.342(2) ?
O6 H612 . 0.857(17) ?
O6 H611 . 0.854(18) ?
O2 H22 . 0.8200 ?
O4 C11 . 1.246(2) y
O5 C11 . 1.266(2) y
C1 C2 . 1.373(3) ?
C1 H1 . 0.9300 ?
C2 C3 . 1.367(3) ?
C2 H2 . 0.9300 ?
C3 C4 . 1.377(3) ?
C3 H3 . 0.9300 ?
C4 C5 . 1.394(3) ?
C4 H4 . 0.9300 ?
C5 C6 . 1.478(3) ?
C6 C7 . 1.388(3) ?
C7 C8 . 1.371(3) ?
C7 H7 . 0.9300 ?
C8 C9 . 1.368(3) ?
C8 H8 . 0.9300 ?
C9 C10 . 1.387(3) ?
C9 H9 . 0.9300 ?
C10 H10 . 0.9300 ?
C11 C12 . 1.511(2) ?
C12 C13 5_556 1.518(2) ?
C12 H122 . 0.9700 ?
C12 H121 . 0.9700 ?
C13 C12 5_556 1.518(2) ?
C13 H131 . 0.9700 ?
C13 H132 . 0.9700 ?

loop_
_geom_hbond_atom_site_label_D
_geom_hbond_atom_site_label_H
_geom_hbond_atom_site_label_A
_geom_hbond_site_symmetry_A
_geom_hbond_distance_DH
_geom_hbond_distance_HA
_geom_hbond_distance_DA
_geom_hbond_angle_DHA
_geom_hbond_publ_flag
O6 H611 O5 5_656 0.854(18) 1.858(18) 2.7114(19) 178(3) y
O6 H612 O3 4_556 0.857(17) 1.820(18) 2.6638(18) 168(2) y
O2 H22 O3 4_556 0.82 1.72 2.5294(18) 169.4 y
